data_7228549
loop_
_publ_author_name
'Xiong, Ying'
'Liu, Guo Cheng'
'Wang, Xiuli'
'Zhang, Juwen'
'Lin, Hongyan'
'Sha, Xiao Ting'

_publ_section_title
;
 Polycarboxylates-directed pyridyl-amide-based CoII complexes: fluorescent
 recognition of Fe3+ and Fe3+-functionalized composite materials for
 enhancing photocatalytic activities
;
_journal_name_full CrystEngComm
_journal_paper_doi 10.1039/C7CE00800G
_journal_year 2017
_chemical_formula_sum 'C28 H25 Cl0 Co N5 O10'
_chemical_formula_weight 650.46
_chemical_name_systematic
; 
 ? 
;
_space_group_IT_number 2
_symmetry_cell_setting triclinic
_symmetry_space_group_name_Hall '-P 1'
_symmetry_space_group_name_H-M 'P -1'
_atom_sites_solution_hydrogens geom
_atom_sites_solution_primary direct
_atom_sites_solution_secondary difmap
_audit_creation_method SHELXL-97
_audit_update_record
;
2017-04-05 deposited with the CCDC.
2017-06-26 downloaded from the CCDC.
;
_cell_angle_alpha 103.027(2)
_cell_angle_beta 92.410(2)
_cell_angle_gamma 110.531(2)
_cell_formula_units_Z 2
_cell_length_a 10.1194(9)
_cell_length_b 10.7614(9)
_cell_length_c 14.2972(12)
_cell_measurement_reflns_used 1640
_cell_measurement_temperature 296(2)
_cell_measurement_theta_max 28.25
_cell_measurement_theta_min 2.17
_cell_volume 1408.0(2)
_computing_structure_refinement 'SHELXL-97 (Sheldrick, 1997)'
_computing_structure_solution 'SHELXS-97 (Sheldrick, 1990)'
_diffrn_ambient_temperature 296(2)
_diffrn_measured_fraction_theta_full 0.994
_diffrn_measured_fraction_theta_max 0.994
_diffrn_measurement_device_type 'CCD area detector'
_diffrn_measurement_method 'phi and omega scans'
_diffrn_radiation_monochromator graphite
_diffrn_radiation_source 'fine-focus sealed tube'
_diffrn_radiation_type MoK\a
_diffrn_radiation_wavelength 0.71073
_diffrn_reflns_av_R_equivalents 0.0307
_diffrn_reflns_av_unetI/netI 0.0774
_diffrn_reflns_limit_h_max 13
_diffrn_reflns_limit_h_min -9
_diffrn_reflns_limit_k_max 14
_diffrn_reflns_limit_k_min -14
_diffrn_reflns_limit_l_max 19
_diffrn_reflns_limit_l_min -18
_diffrn_reflns_number 10487
_diffrn_reflns_theta_full 28.25
_diffrn_reflns_theta_max 28.25
_diffrn_reflns_theta_min 2.17
_exptl_absorpt_coefficient_mu 0.678
_exptl_absorpt_correction_T_max 0.9292
_exptl_absorpt_correction_T_min 0.9052
_exptl_absorpt_correction_type multi-scan
_exptl_absorpt_process_details SADABS
_exptl_crystal_colour Purple
_exptl_crystal_density_diffrn 1.534
_exptl_crystal_density_method 'not measured'
_exptl_crystal_description BLOCK
_exptl_crystal_F_000 670
_exptl_crystal_size_max 0.15
_exptl_crystal_size_mid 0.13
_exptl_crystal_size_min 0.11
_refine_diff_density_max 0.398
_refine_diff_density_min -0.400
_refine_diff_density_rms 0.068
_refine_ls_extinction_method none
_refine_ls_goodness_of_fit_ref 1.001
_refine_ls_hydrogen_treatment mixed
_refine_ls_matrix_type full
_refine_ls_number_parameters 397
_refine_ls_number_reflns 6925
_refine_ls_number_restraints 0
_refine_ls_restrained_S_all 1.001
_refine_ls_R_factor_all 0.0944
_refine_ls_R_factor_gt 0.0529
_refine_ls_shift/su_max 0.000
_refine_ls_shift/su_mean 0.000
_refine_ls_structure_factor_coef Fsqd
_refine_ls_weighting_details 'calc w=1/[\s^2^(Fo^2^)+(0.0516P)^2^+0.0000P] where P=(Fo^2^+2Fc^2^)/3'
_refine_ls_weighting_scheme calc
_refine_ls_wR_factor_gt 0.1069
_refine_ls_wR_factor_ref 0.1233
_reflns_number_gt 4498
_reflns_number_total 6925
_reflns_threshold_expression >2sigma(I)
_cod_data_source_file c7ce00800g2.cif
_cod_data_source_block 4
_cod_depositor_comments
;
The following automatic conversions were performed:

'_symmetry_cell_setting' value 'Triclinic' changed to 'triclinic'
according to
/home/data/users/saulius/crontab/automatic-downloads/rss-feeds/RSC/lib/dictionaries/cif_core.dic
dictionary named 'cif_core.dic' version 2.4.2 from 2011-04-26.

Automatic conversion script
Id: cif_fix_values 4973 2017-02-22 13:04:09Z antanas 
;
_cod_database_code 7228549

loop_
_symmetry_equiv_pos_as_xyz
'x, y, z'
'-x, -y, -z'

loop_
_atom_site_label
_atom_site_type_symbol
_atom_site_fract_x
_atom_site_fract_y
_atom_site_fract_z
_atom_site_U_iso_or_equiv
_atom_site_adp_type
_atom_site_occupancy
_atom_site_symmetry_multiplicity
_atom_site_calc_flag
_atom_site_refinement_flags
Co1 Co -0.10271(4) 0.35320(4) 0.13524(3) 0.02851(12) Uani 1 1 d .
O1 O -0.1955(2) 0.4865(2) 0.13605(15) 0.0389(5) Uani 1 1 d .
N1 N -0.1398(3) 0.2615(2) 0.24758(17) 0.0315(5) Uani 1 1 d .
C1 C -0.3288(3) 0.4123(3) 0.1247(2) 0.0305(6) Uani 1 1 d .
O1W O -0.8961(3) -0.3138(3) 0.3309(2) 0.0895(10) Uani 1 1 d .
H1WA H -0.9731 -0.2992 0.3261 0.107 Uiso 1 1 d R
H1WB H -0.9065 -0.3870 0.2883 0.107 Uiso 1 1 d R
O2 O -0.3737(2) 0.2868(2) 0.11385(15) 0.0406(5) Uani 1 1 d .
C2 C -0.4301(3) 0.4858(3) 0.12521(18) 0.0256(6) Uani 1 1 d .
N2 N -0.2857(3) -0.1128(2) 0.43090(19) 0.0465(7) Uani 1 1 d .
H2A H -0.3756 -0.1330 0.4318 0.056 Uiso 1 1 calc R
O2W O -0.5944(4) -0.1311(3) 0.3643(3) 0.1057(12) Uani 1 1 d .
H2WA H -0.6815 -0.1837 0.3504 0.127 Uiso 1 1 d R
H2WB H -0.5910 -0.0495 0.3858 0.127 Uiso 1 1 d R
C3 C -0.5719(3) 0.4232(3) 0.13556(18) 0.0258(6) Uani 1 1 d .
H3A H -0.6050 0.3331 0.1406 0.031 Uiso 1 1 calc R
N3 N -0.7482(3) -0.8187(2) 0.29738(18) 0.0382(6) Uani 1 1 d .
H3B H -0.7704 -0.7593 0.2757 0.046 Uiso 1 1 calc R
O3 O -0.1138(3) -0.1916(2) 0.3872(2) 0.0707(8) Uani 1 1 d .
N4 N -0.8752(2) -1.2251(2) -0.00141(16) 0.0305(5) Uani 1 1 d .
O4 O -0.5775(3) -0.8571(2) 0.37978(17) 0.0515(6) Uani 1 1 d .
C4 C -0.6658(3) 0.4913(3) 0.13852(19) 0.0265(6) Uani 1 1 d .
O5 O -0.8543(2) 0.3049(2) 0.16788(16) 0.0431(5) Uani 1 1 d .
N5 N -0.4262(3) 0.8205(2) 0.09582(19) 0.0414(6) Uani 1 1 d .
C5 C -0.8171(3) 0.4207(3) 0.15336(19) 0.0298(6) Uani 1 1 d .
O6 O -0.9017(2) 0.48406(19) 0.14968(14) 0.0357(5) Uani 1 1 d .
C6 C -0.6180(3) 0.6239(3) 0.12665(19) 0.0287(6) Uani 1 1 d .
H6A H -0.6793 0.6713 0.1272 0.034 Uiso 1 1 calc R
O7 O -0.5026(3) 0.8874(2) 0.10839(19) 0.0562(7) Uani 1 1 d .
C7 C -0.4774(3) 0.6835(3) 0.1140(2) 0.0295(6) Uani 1 1 d .
C8 C -0.3827(3) 0.6179(3) 0.11402(19) 0.0293(6) Uani 1 1 d .
H8A H -0.2881 0.6619 0.1066 0.035 Uiso 1 1 calc R
O8 O -0.3089(3) 0.8614(2) 0.0700(2) 0.0754(9) Uani 1 1 d .
C9 C -0.0498(3) 0.3068(3) 0.3296(2) 0.0364(7) Uani 1 1 d .
H9A H 0.0261 0.3903 0.3399 0.044 Uiso 1 1 calc R
C10 C -0.0648(3) 0.2351(3) 0.3996(2) 0.0414(8) Uani 1 1 d .
H10A H 0.0000 0.2705 0.4559 0.050 Uiso 1 1 calc R
C11 C -0.2504(3) 0.1444(3) 0.2369(2) 0.0398(7) Uani 1 1 d .
H11A H -0.3170 0.1139 0.1819 0.048 Uiso 1 1 calc R
C12 C -0.2713(3) 0.0661(3) 0.3028(2) 0.0425(8) Uani 1 1 d .
H12A H -0.3492 -0.0161 0.2913 0.051 Uiso 1 1 calc R
C13 C -0.1764(3) 0.1102(3) 0.3859(2) 0.0342(7) Uani 1 1 d .
C14 C -0.1912(4) 0.0313(3) 0.4619(2) 0.0510(9) Uani 1 1 d .
H14A H -0.0974 0.0359 0.4845 0.061 Uiso 1 1 calc R
H14B H -0.2258 0.0765 0.5165 0.061 Uiso 1 1 calc R
C15 C -0.2384(4) -0.2145(3) 0.4012(2) 0.0411(8) Uani 1 1 d .
C16 C -0.3436(3) -0.3589(3) 0.3877(2) 0.0352(7) Uani 1 1 d .
C17 C -0.4885(3) -0.3919(3) 0.3855(2) 0.0389(7) Uani 1 1 d .
H17A H -0.5255 -0.3230 0.3926 0.047 Uiso 1 1 calc R
C18 C -0.5793(3) -0.5270(3) 0.3728(2) 0.0367(7) Uani 1 1 d .
H18A H -0.6769 -0.5481 0.3708 0.044 Uiso 1 1 calc R
C19 C -0.2907(4) -0.4632(3) 0.3785(2) 0.0430(8) Uani 1 1 d .
H19A H -0.1933 -0.4427 0.3795 0.052 Uiso 1 1 calc R
C20 C -0.3811(3) -0.5969(3) 0.3678(2) 0.0401(7) Uani 1 1 d .
H20A H -0.3439 -0.6653 0.3638 0.048 Uiso 1 1 calc R
C21 C -0.5261(3) -0.6304(3) 0.36290(19) 0.0308(6) Uani 1 1 d .
C22 C -0.6197(3) -0.7787(3) 0.3477(2) 0.0353(7) Uani 1 1 d .
C23 C -0.8520(4) -0.9576(3) 0.2776(2) 0.0424(8) Uani 1 1 d .
H23A H -0.9456 -0.9533 0.2834 0.051 Uiso 1 1 calc R
H23B H -0.8317 -0.9998 0.3268 0.051 Uiso 1 1 calc R
C24 C -0.8568(3) -1.0486(3) 0.1796(2) 0.0309(6) Uani 1 1 d .
C25 C -0.9652(3) -1.1765(3) 0.1486(2) 0.0449(8) Uani 1 1 d .
H25A H -1.0340 -1.2055 0.1883 0.054 Uiso 1 1 calc R
C26 C -0.9710(3) -1.2601(3) 0.0596(2) 0.0418(8) Uani 1 1 d .
H26A H -1.0450 -1.3454 0.0404 0.050 Uiso 1 1 calc R
C27 C -0.7691(3) -1.1034(3) 0.0299(2) 0.0358(7) Uani 1 1 d .
H27A H -0.6996 -1.0778 -0.0100 0.043 Uiso 1 1 calc R
C28 C -0.7569(3) -1.0138(3) 0.1180(2) 0.0404(8) Uani 1 1 d .
H28A H -0.6812 -0.9296 0.1360 0.048 Uiso 1 1 calc R

loop_
_atom_site_aniso_label
_atom_site_aniso_U_11
_atom_site_aniso_U_22
_atom_site_aniso_U_33
_atom_site_aniso_U_23
_atom_site_aniso_U_13
_atom_site_aniso_U_12
Co1 0.0235(2) 0.0268(2) 0.0373(2) 0.01115(17) 0.00703(16) 0.00957(16)
O1 0.0222(10) 0.0443(12) 0.0582(14) 0.0220(11) 0.0107(10) 0.0159(9)
N1 0.0283(13) 0.0297(12) 0.0394(14) 0.0137(11) 0.0092(11) 0.0107(11)
C1 0.0262(15) 0.0430(17) 0.0303(15) 0.0139(13) 0.0111(12) 0.0186(14)
O1W 0.085(2) 0.0761(19) 0.086(2) -0.0050(17) 0.0058(18) 0.0215(18)
O2 0.0395(13) 0.0357(12) 0.0537(14) 0.0118(10) 0.0069(11) 0.0220(10)
C2 0.0215(13) 0.0307(14) 0.0267(14) 0.0069(12) 0.0039(11) 0.0124(12)
N2 0.0550(19) 0.0288(13) 0.0545(17) 0.0171(13) 0.0133(14) 0.0094(13)
O2W 0.081(2) 0.0650(18) 0.190(4) 0.047(2) 0.032(2) 0.0388(18)
C3 0.0222(14) 0.0281(14) 0.0297(15) 0.0108(12) 0.0050(11) 0.0102(12)
N3 0.0452(16) 0.0270(12) 0.0414(15) 0.0083(11) 0.0075(13) 0.0121(12)
O3 0.0451(16) 0.0465(14) 0.102(2) 0.0036(14) 0.0097(15) 0.0048(13)
N4 0.0251(12) 0.0294(12) 0.0365(13) 0.0107(11) 0.0073(11) 0.0075(10)
O4 0.0559(16) 0.0357(12) 0.0662(16) 0.0214(12) 0.0030(13) 0.0165(11)
C4 0.0197(13) 0.0334(14) 0.0271(14) 0.0077(12) 0.0032(11) 0.0107(12)
O5 0.0265(11) 0.0418(12) 0.0664(15) 0.0256(11) 0.0148(11) 0.0111(10)
N5 0.0405(16) 0.0295(13) 0.0532(17) 0.0137(12) 0.0048(13) 0.0100(13)
C5 0.0184(14) 0.0393(16) 0.0292(15) 0.0026(13) 0.0017(12) 0.0117(13)
O6 0.0195(10) 0.0391(11) 0.0503(13) 0.0102(10) 0.0058(9) 0.0139(9)
C6 0.0260(15) 0.0329(15) 0.0311(15) 0.0069(12) 0.0046(12) 0.0164(12)
O7 0.0495(15) 0.0342(12) 0.0874(18) 0.0165(12) -0.0049(13) 0.0196(12)
C7 0.0319(16) 0.0253(14) 0.0329(15) 0.0099(12) 0.0061(13) 0.0106(12)
C8 0.0196(14) 0.0328(15) 0.0320(15) 0.0097(13) 0.0057(12) 0.0042(12)
O8 0.0624(19) 0.0473(14) 0.131(3) 0.0465(16) 0.0475(18) 0.0187(13)
C9 0.0310(16) 0.0309(15) 0.0441(18) 0.0131(14) 0.0048(14) 0.0053(13)
C10 0.0394(18) 0.0405(17) 0.0394(18) 0.0146(15) 0.0016(15) 0.0065(15)
C11 0.0340(17) 0.0363(16) 0.0449(19) 0.0151(15) 0.0006(15) 0.0055(14)
C12 0.0379(18) 0.0324(16) 0.049(2) 0.0144(15) 0.0038(16) 0.0013(14)
C13 0.0417(18) 0.0282(15) 0.0354(17) 0.0102(13) 0.0129(14) 0.0141(14)
C14 0.072(3) 0.0323(17) 0.0410(19) 0.0122(15) 0.0093(18) 0.0087(17)
C15 0.048(2) 0.0367(17) 0.0351(17) 0.0112(14) 0.0043(15) 0.0098(16)
C16 0.0425(19) 0.0316(15) 0.0279(15) 0.0070(13) 0.0030(14) 0.0101(14)
C17 0.046(2) 0.0306(15) 0.0391(17) 0.0053(14) -0.0015(15) 0.0166(15)
C18 0.0335(17) 0.0356(16) 0.0386(17) 0.0055(14) 0.0016(14) 0.0129(14)
C19 0.0376(18) 0.0413(18) 0.050(2) 0.0107(16) 0.0123(16) 0.0143(15)
C20 0.044(2) 0.0365(17) 0.0461(19) 0.0113(15) 0.0123(16) 0.0215(15)
C21 0.0369(17) 0.0309(15) 0.0260(15) 0.0085(12) 0.0050(13) 0.0134(13)
C22 0.0430(19) 0.0330(16) 0.0303(16) 0.0056(13) 0.0098(14) 0.0156(14)
C23 0.044(2) 0.0324(16) 0.0464(19) 0.0079(15) 0.0123(16) 0.0098(15)
C24 0.0303(16) 0.0307(15) 0.0348(16) 0.0110(13) 0.0065(13) 0.0130(13)
C25 0.0367(18) 0.0461(18) 0.0383(18) 0.0058(15) 0.0128(15) 0.0015(15)
C26 0.0330(17) 0.0377(17) 0.0387(18) 0.0056(14) 0.0054(14) -0.0036(14)
C27 0.0372(17) 0.0303(15) 0.0400(17) 0.0128(14) 0.0158(14) 0.0088(14)
C28 0.0415(19) 0.0265(15) 0.0474(19) 0.0089(14) 0.0130(16) 0.0051(14)

loop_
_atom_type_symbol
_atom_type_description
_atom_type_scat_dispersion_real
_atom_type_scat_dispersion_imag
_atom_type_scat_source
C C 0.0033 0.0016 'International Tables Vol C Tables 4.2.6.8 and 6.1.1.4'
H H 0.0000 0.0000 'International Tables Vol C Tables 4.2.6.8 and 6.1.1.4'
N N 0.0061 0.0033 'International Tables Vol C Tables 4.2.6.8 and 6.1.1.4'
O O 0.0106 0.0060 'International Tables Vol C Tables 4.2.6.8 and 6.1.1.4'
Cl Cl 0.1484 0.1585 'International Tables Vol C Tables 4.2.6.8 and 6.1.1.4'
Co Co 0.3494 0.9721 'International Tables Vol C Tables 4.2.6.8 and 6.1.1.4'

loop_
_geom_angle_atom_site_label_1
_geom_angle_atom_site_label_2
_geom_angle_atom_site_label_3
_geom_angle
_geom_angle_site_symmetry_1
_geom_angle_site_symmetry_3
O1 Co1 O6 97.46(8) . 1_655
O1 Co1 N4 113.20(9) . 2_445
O6 Co1 N4 102.18(9) 1_655 2_445
O1 Co1 N1 113.89(9) . .
O6 Co1 N1 111.96(9) 1_655 .
N4 Co1 N1 115.92(9) 2_445 .
C1 O1 Co1 103.31(18) . .
C11 N1 C9 117.0(2) . .
C11 N1 Co1 119.9(2) . .
C9 N1 Co1 122.74(19) . .
O2 C1 O1 122.9(3) . .
O2 C1 C2 120.6(3) . .
O1 C1 C2 116.5(2) . .
C8 C2 C3 118.9(2) . .
C8 C2 C1 119.9(2) . .
C3 C2 C1 121.2(2) . .
C15 N2 C14 122.8(3) . .
C4 C3 C2 121.8(2) . .
C22 N3 C23 123.1(3) . .
C27 N4 C26 116.4(2) . .
C27 N4 Co1 123.06(19) . 2_445
C26 N4 Co1 120.50(19) . 2_445
C3 C4 C6 119.1(2) . .
C3 C4 C5 119.7(2) . .
C6 C4 C5 121.1(2) . .
O8 N5 O7 123.8(3) . .
O8 N5 C7 117.9(3) . .
O7 N5 C7 118.4(3) . .
O5 C5 O6 123.1(3) . .
O5 C5 C4 119.3(3) . .
O6 C5 C4 117.5(2) . .
C5 O6 Co1 109.74(17) . 1_455
C7 C6 C4 118.4(3) . .
C8 C7 C6 122.7(2) . .
C8 C7 N5 117.8(3) . .
C6 C7 N5 119.4(3) . .
C7 C8 C2 119.0(3) . .
N1 C9 C10 122.7(3) . .
C9 C10 C13 119.9(3) . .
N1 C11 C12 123.6(3) . .
C13 C12 C11 119.5(3) . .
C12 C13 C10 117.1(3) . .
C12 C13 C14 123.1(3) . .
C10 C13 C14 119.7(3) . .
N2 C14 C13 115.6(3) . .
O3 C15 N2 121.6(3) . .
O3 C15 C16 121.3(3) . .
N2 C15 C16 117.0(3) . .
C17 C16 C19 118.7(3) . .
C17 C16 C15 123.5(3) . .
C19 C16 C15 117.8(3) . .
C16 C17 C18 120.5(3) . .
C21 C18 C17 120.5(3) . .
C20 C19 C16 120.6(3) . .
C19 C20 C21 120.8(3) . .
C20 C21 C18 118.9(3) . .
C20 C21 C22 118.3(3) . .
C18 C21 C22 122.8(3) . .
O4 C22 N3 123.1(3) . .
O4 C22 C21 120.7(3) . .
N3 C22 C21 116.2(3) . .
N3 C23 C24 115.1(2) . .
C28 C24 C25 116.8(3) . .
C28 C24 C23 123.8(3) . .
C25 C24 C23 119.4(3) . .
C26 C25 C24 120.0(3) . .
N4 C26 C25 123.3(3) . .
N4 C27 C28 123.5(3) . .
C27 C28 C24 120.0(3) . .

loop_
_geom_bond_atom_site_label_1
_geom_bond_atom_site_label_2
_geom_bond_distance
_geom_bond_site_symmetry_2
Co1 O1 1.969(2) .
Co1 O6 1.9968(19) 1_655
Co1 N4 2.042(2) 2_445
Co1 N1 2.050(2) .
O1 C1 1.285(3) .
N1 C11 1.331(3) .
N1 C9 1.335(4) .
C1 O2 1.234(3) .
C1 C2 1.498(4) .
C2 C8 1.381(4) .
C2 C3 1.386(4) .
N2 C15 1.335(4) .
N2 C14 1.459(4) .
C3 C4 1.385(4) .
N3 C22 1.335(4) .
N3 C23 1.450(3) .
O3 C15 1.231(4) .
N4 C27 1.333(3) .
N4 C26 1.344(4) .
N4 Co1 2.042(2) 2_445
O4 C22 1.231(3) .
C4 C6 1.389(4) .
C4 C5 1.500(4) .
O5 C5 1.238(3) .
N5 O8 1.217(3) .
N5 O7 1.221(3) .
N5 C7 1.469(3) .
C5 O6 1.274(3) .
O6 Co1 1.9968(19) 1_455
C6 C7 1.379(4) .
C7 C8 1.376(4) .
C9 C10 1.379(4) .
C10 C13 1.385(4) .
C11 C12 1.376(4) .
C12 C13 1.375(4) .
C13 C14 1.504(4) .
C15 C16 1.507(4) .
C16 C17 1.379(4) .
C16 C19 1.388(4) .
C17 C18 1.386(4) .
C18 C21 1.380(4) .
C19 C20 1.377(4) .
C20 C21 1.377(4) .
C21 C22 1.502(4) .
C23 C24 1.505(4) .
C24 C28 1.377(4) .
C24 C25 1.386(4) .
C25 C26 1.368(4) .
C27 C28 1.374(4) .
